data_7701956
loop_
_publ_author_name
'Kan, Wei-Qiu'
'He, Yuan-Chun'
'Wen, Shizheng'
'Zhao, Pu Su'

_publ_section_title
;
 A series of host-guest coordination polymers containing viologens:
 syntheses, crystal Structures, thermo/photochromism and influence factors
 of the thermo/photochromic behaviors
;
_journal_name_full 'Dalton Transactions'
_journal_paper_doi 10.1039/C9DT03929E
_journal_year 2019
_chemical_formula_moiety 'C29 H22 Cd N O7,(H2 O)'
_chemical_formula_sum 'C29 H24 Cd N O8'
_chemical_formula_weight 626.89
_space_group_IT_number 2
_space_group_name_Hall '-P 1'
_space_group_name_H-M_alt 'P -1'
_symmetry_cell_setting triclinic
_symmetry_space_group_name_Hall '-P 1'
_symmetry_space_group_name_H-M 'P -1'
_atom_sites_solution_hydrogens geom
_atom_sites_solution_primary direct
_atom_sites_solution_secondary difmap
_audit_creation_method SHELXL-97
_audit_update_record
;
2019-07-03 deposited with the CCDC.	2019-11-15 downloaded from the CCDC.
;
_cell_angle_alpha 73.808(5)
_cell_angle_beta 68.675(5)
_cell_angle_gamma 80.239(5)
_cell_formula_units_Z 2
_cell_length_a 9.850(5)
_cell_length_b 11.673(5)
_cell_length_c 12.540(5)
_cell_measurement_reflns_used 3737
_cell_measurement_temperature 293(2)
_cell_measurement_theta_max 25.0369
_cell_measurement_theta_min 2.2261
_cell_volume 1286.1(10)
_computing_cell_refinement 'CrysAlisPro(1.171.35.21) (Agilent Tech., 2012)'
_computing_data_collection 'CrysAlisPro(1.171.35.21) (Agilent Tech., 2012)'
_computing_data_reduction 'CrysAlisPro(1.171.35.21) (Agilent Tech., 2012)'
_computing_structure_refinement 'SHELXL-97 (Sheldrick, 2008)'
_computing_structure_solution 'SHELXL-97 (Sheldrick, 2008)'
_diffrn_ambient_temperature 293(2)
_diffrn_detector_area_resol_mean 10.0
_diffrn_measured_fraction_theta_full 0.996
_diffrn_measured_fraction_theta_max 0.991
_diffrn_measurement_device_type 'Bruker P4'
_diffrn_measurement_method '\w scan'
_diffrn_radiation_monochromator graphite
_diffrn_radiation_source 'fine-focus sealed tube'
_diffrn_radiation_type MoK\a
_diffrn_radiation_wavelength 0.71069
_diffrn_reflns_av_R_equivalents 0.0323
_diffrn_reflns_av_sigmaI/netI 0.0493
_diffrn_reflns_limit_h_max 11
_diffrn_reflns_limit_h_min -11
_diffrn_reflns_limit_k_max 14
_diffrn_reflns_limit_k_min -13
_diffrn_reflns_limit_l_max 15
_diffrn_reflns_limit_l_min -15
_diffrn_reflns_number 10617
_diffrn_reflns_theta_full 25.00
_diffrn_reflns_theta_max 25.43
_diffrn_reflns_theta_min 1.79
_exptl_absorpt_coefficient_mu 0.903
_exptl_absorpt_correction_T_max 0.858
_exptl_absorpt_correction_T_min 0.798
_exptl_absorpt_correction_type multi-scan
_exptl_absorpt_process_details
;
CrysAlis (Oxford Diffraction, 2006)
;
_exptl_crystal_colour yellow
_exptl_crystal_density_diffrn 1.619
_exptl_crystal_density_method 'not measured'
_exptl_crystal_description block
_exptl_crystal_F_000 634
_exptl_crystal_size_max 0.25
_exptl_crystal_size_mid 0.21
_exptl_crystal_size_min 0.17
_refine_diff_density_max 0.480
_refine_diff_density_min -0.690
_refine_diff_density_rms 0.078
_refine_ls_extinction_method none
_refine_ls_goodness_of_fit_ref 1.029
_refine_ls_hydrogen_treatment mixed
_refine_ls_matrix_type full
_refine_ls_number_parameters 441
_refine_ls_number_reflns 4707
_refine_ls_number_restraints 4
_refine_ls_restrained_S_all 1.029
_refine_ls_R_factor_all 0.0491
_refine_ls_R_factor_gt 0.0340
_refine_ls_shift/su_max 0.001
_refine_ls_shift/su_mean 0.000
_refine_ls_structure_factor_coef Fsqd
_refine_ls_weighting_details 'calc w=1/[\s^2^(Fo^2^)+(0.0434P)^2^+0.3982P] where P=(Fo^2^+2Fc^2^)/3'
_refine_ls_weighting_scheme calc
_refine_ls_wR_factor_gt 0.0788
_refine_ls_wR_factor_ref 0.0855
_reflns_number_gt 3867
_reflns_number_total 4707
_reflns_threshold_expression >2\s(I)
_cod_data_source_file c9dt03929e2.cif
_cod_data_source_block compound-3
_cod_depositor_comments
;
The following automatic conversions were performed:

data item '_symmetry_cell_setting' value 'Triclinic' was changed to
'triclinic' in accordance with the
/home/data/users/saulius/crontab/automatic-downloads/rss-feeds/RSC/lib/dictionaries/cif_core.dic
dictionary named 'cif_core.dic' version 2.4.2 last updated on
2011-04-26.

Automatic conversion script
Id: cif_fix_values 6909 2019-04-08 15:41:33Z antanas 
;
_cod_database_code 7701956

loop_
_symmetry_equiv_pos_as_xyz
'x, y, z'
'-x, -y, -z'

loop_
_atom_site_label
_atom_site_type_symbol
_atom_site_fract_x
_atom_site_fract_y
_atom_site_fract_z
_atom_site_U_iso_or_equiv
_atom_site_adp_type
_atom_site_occupancy
_atom_site_symmetry_multiplicity
_atom_site_calc_flag
_atom_site_refinement_flags
_atom_site_disorder_assembly
_atom_site_disorder_group
Cd1 Cd 0.36968(3) 0.40823(2) 0.56496(2) 0.02914(10) Uani 1 1 d . . .
C1 C 0.4044(4) 0.6248(3) 0.6733(3) 0.0311(8) Uani 1 1 d . A .
C2 C 0.3417(5) 0.6819(3) 0.7750(3) 0.0428(10) Uani 1 1 d . . .
C3 C 0.3398(5) 0.8058(3) 0.7515(3) 0.0426(10) Uani 1 1 d . A .
H3 H 0.3793 0.8471 0.6735 0.051 Uiso 1 1 calc R . .
C4 C 0.2840(7) 0.8711(4) 0.8351(5) 0.0816(18) Uani 1 1 d . . .
C9 C 0.3140(8) 0.4069(4) 0.9020(4) 0.084(2) Uani 1 1 d . . .
C10 C 0.3051(8) 0.2845(4) 0.9491(5) 0.0762(18) Uani 1 1 d . A .
C5 C 0.2951(12) 0.8069(8) 0.9489(8) 0.058(3) Uani 0.503(3) 1 d P A 1
H5 H 0.2914 0.8487 1.0031 0.070 Uiso 0.503(3) 1 calc PR A 1
C6 C 0.3113(9) 0.6816(7) 0.9770(7) 0.046(2) Uani 0.503(3) 1 d P A 1
H6 H 0.3037 0.6412 1.0540 0.056 Uiso 0.503(3) 1 calc PR A 1
C7 C 0.3387(9) 0.6157(6) 0.8931(6) 0.0318(17) Uani 0.503(3) 1 d P A 1
C8 C 0.3515(8) 0.4819(7) 0.9334(6) 0.0355(18) Uani 0.503(3) 1 d P A 1
C11 C 0.3586(8) 0.2358(6) 1.0363(7) 0.042(2) Uani 0.503(3) 1 d P A 1
C12 C 0.4380(9) 0.3096(7) 1.0573(8) 0.053(2) Uani 0.503(3) 1 d P A 1
H12 H 0.4938 0.2772 1.1061 0.064 Uiso 0.503(3) 1 calc PR A 1
C13 C 0.4348(9) 0.4296(7) 1.0066(7) 0.047(2) Uani 0.503(3) 1 d P A 1
H13 H 0.4893 0.4775 1.0211 0.057 Uiso 0.503(3) 1 calc PR A 1
C14 C 0.3627(9) 0.1028(7) 1.0953(8) 0.051(2) Uani 0.503(3) 1 d P A 1
H14A H 0.4213 0.0575 1.0377 0.061 Uiso 0.503(3) 1 calc PR A 1
H14B H 0.4067 0.0877 1.1562 0.061 Uiso 0.503(3) 1 calc PR A 1
C29 C 0.7460(11) 0.5571(8) 0.7838(8) 0.064(3) Uani 0.503(3) 1 d P A 1
H29A H 0.7250 0.4745 0.8118 0.096 Uiso 0.503(3) 1 calc PR A 1
H29B H 0.6642 0.6047 0.7654 0.096 Uiso 0.503(3) 1 calc PR A 1
H29C H 0.7635 0.5828 0.8437 0.096 Uiso 0.503(3) 1 calc PR A 1
C5' C 0.1721(12) 0.8091(8) 0.9436(8) 0.056(3) Uani 0.497(3) 1 d P A 2
H5' H 0.1063 0.8537 0.9942 0.068 Uiso 0.497(3) 1 calc PR A 2
C6' C 0.1639(10) 0.6870(8) 0.9707(7) 0.053(2) Uani 0.497(3) 1 d P A 2
H6' H 0.1089 0.6482 1.0461 0.063 Uiso 0.497(3) 1 calc PR A 2
C7' C 0.2371(9) 0.6209(6) 0.8862(6) 0.0324(17) Uani 0.497(3) 1 d P A 2
C8' C 0.2286(8) 0.4854(7) 0.9222(6) 0.0363(19) Uani 0.497(3) 1 d P A 2
C11' C 0.2054(15) 0.2379(8) 0.9974(10) 0.063(3) Uani 0.497(3) 1 d P A 2
C12' C 0.0837(12) 0.3179(9) 1.0295(8) 0.072(3) Uani 0.497(3) 1 d P A 2
H12' H -0.0060 0.2879 1.0772 0.087 Uiso 0.497(3) 1 calc PR A 2
C13' C 0.0928(9) 0.4407(8) 0.9922(8) 0.053(2) Uani 0.497(3) 1 d P A 2
H13' H 0.0101 0.4925 1.0133 0.063 Uiso 0.497(3) 1 calc PR A 2
C14' C 0.1868(18) 0.1072(9) 1.0424(10) 0.108(5) Uani 0.497(3) 1 d P A 2
H14C H 0.0875 0.0923 1.0552 0.130 Uiso 0.497(3) 1 calc PR A 2
H14D H 0.2527 0.0648 0.9845 0.130 Uiso 0.497(3) 1 calc PR A 2
C29' C 0.9383(11) 0.5187(8) 0.7822(8) 0.062(3) Uani 0.497(3) 1 d P A 2
H29D H 0.9215 0.4353 0.8116 0.092 Uiso 0.497(3) 1 calc PR A 2
H29E H 0.8844 0.5607 0.8426 0.092 Uiso 0.497(3) 1 calc PR A 2
H29F H 1.0407 0.5281 0.7594 0.092 Uiso 0.497(3) 1 calc PR A 2
C15 C 0.1859(4) -0.0504(3) 1.2071(3) 0.0356(9) Uani 1 1 d . A .
C16 C 0.0489(4) -0.0859(3) 1.2319(3) 0.0369(9) Uani 1 1 d . . .
H16 H -0.0199 -0.0325 1.2053 0.044 Uiso 1 1 calc R . .
C17 C 0.0131(4) -0.2010(3) 1.2964(3) 0.0293(8) Uani 1 1 d . . .
C18 C 0.1160(4) -0.2786(3) 1.3369(3) 0.0273(8) Uani 1 1 d . . .
H18 H 0.0928 -0.3558 1.3802 0.033 Uiso 1 1 calc R . .
C19 C 0.2538(4) -0.2429(3) 1.3137(3) 0.0258(7) Uani 1 1 d . . .
C20 C 0.2896(4) -0.1282(3) 1.2474(3) 0.0317(8) Uani 1 1 d . . .
H20 H 0.3819 -0.1038 1.2303 0.038 Uiso 1 1 calc R . .
C21 C -0.1365(4) -0.2392(3) 1.3282(3) 0.0370(9) Uani 1 1 d . . .
C22 C 0.3571(4) -0.3284(3) 1.3686(3) 0.0310(8) Uani 1 1 d . . .
C23 C 0.9811(4) 0.9376(3) 0.5291(3) 0.0334(8) Uani 1 1 d . . .
C24 C 0.8441(4) 0.9019(3) 0.5516(4) 0.0455(10) Uani 1 1 d . . .
H24 H 0.7716 0.9581 0.5339 0.055 Uiso 1 1 calc R . .
C25 C 0.8149(5) 0.7845(4) 0.5998(4) 0.0503(11) Uani 1 1 d . . .
H25 H 0.7232 0.7616 0.6130 0.060 Uiso 1 1 calc R . .
C26 C 1.0461(5) 0.7349(4) 0.6123(4) 0.0505(11) Uani 1 1 d . . .
H26 H 1.1146 0.6776 0.6351 0.061 Uiso 1 1 calc R . .
C27 C 1.0818(4) 0.8510(3) 0.5631(4) 0.0436(10) Uani 1 1 d . . .
H27 H 1.1737 0.8716 0.5527 0.052 Uiso 1 1 calc R . .
C28 C 0.8853(6) 0.5723(4) 0.6701(4) 0.0709(15) Uani 1 1 d . . .
N1 N 0.9157(4) 0.7024(3) 0.6282(3) 0.0458(9) Uani 1 1 d . A .
O6 O 0.3316(3) 0.5521(2) 0.6640(2) 0.0426(7) Uani 1 1 d . . .
O7 O 0.5253(3) 0.6582(3) 0.6004(2) 0.0506(7) Uani 1 1 d . . .
O9 O 0.2160(3) 0.0659(2) 1.1462(3) 0.0562(9) Uani 1 1 d . . .
O10 O -0.2363(3) -0.1666(3) 1.3115(4) 0.0836(12) Uani 1 1 d . . .
O11 O -0.1532(3) -0.3491(3) 1.3779(3) 0.0549(8) Uani 1 1 d . . .
O12 O 0.4770(3) -0.2921(2) 1.3514(3) 0.0501(8) Uani 1 1 d . . .
O13 O 0.3129(3) -0.4280(2) 1.4293(3) 0.0518(8) Uani 1 1 d . . .
O1W O 0.5379(4) 0.0717(3) 0.5684(3) 0.0760(10) Uani 1 1 d D . .
H1A H 0.578(3) 0.057(4) 0.501(2) 0.114 Uiso 1 1 d D . .
H1B H 0.4459(14) 0.085(6) 0.591(4) 0.114 Uiso 1 1 d D . .

loop_
_atom_site_aniso_label
_atom_site_aniso_U_11
_atom_site_aniso_U_22
_atom_site_aniso_U_33
_atom_site_aniso_U_23
_atom_site_aniso_U_13
_atom_site_aniso_U_12
Cd1 0.02194(15) 0.02272(15) 0.04069(16) 0.00099(10) -0.01216(11) -0.00675(10)
C1 0.040(2) 0.0199(18) 0.0327(19) 0.0016(15) -0.0184(17) 0.0006(16)
C2 0.064(3) 0.023(2) 0.036(2) -0.0063(16) -0.0122(19) -0.0025(18)
C3 0.060(3) 0.027(2) 0.041(2) -0.0008(17) -0.022(2) -0.0052(19)
C4 0.144(6) 0.034(3) 0.057(3) -0.014(2) -0.022(3) -0.002(3)
C9 0.190(7) 0.023(3) 0.049(3) -0.006(2) -0.057(4) 0.001(4)
C10 0.142(6) 0.025(3) 0.087(4) 0.001(3) -0.075(4) -0.011(3)
C5 0.074(7) 0.039(5) 0.063(6) -0.031(5) -0.010(5) -0.007(5)
C6 0.060(6) 0.046(5) 0.030(4) -0.009(4) -0.005(4) -0.017(4)
C7 0.032(4) 0.027(4) 0.035(4) -0.005(3) -0.008(3) -0.010(3)
C8 0.035(4) 0.034(4) 0.029(4) 0.002(3) -0.007(3) -0.005(3)
C11 0.032(4) 0.025(4) 0.052(5) 0.011(3) -0.005(4) -0.010(3)
C12 0.045(5) 0.041(5) 0.069(6) 0.018(4) -0.029(4) -0.021(4)
C13 0.054(5) 0.037(5) 0.055(5) 0.005(4) -0.029(4) -0.017(4)
C14 0.037(5) 0.027(4) 0.071(6) 0.017(4) -0.015(4) -0.014(4)
C29 0.073(7) 0.050(6) 0.065(6) 0.015(5) -0.031(5) -0.024(5)
C5' 0.072(7) 0.039(5) 0.057(6) -0.024(4) -0.019(5) 0.015(5)
C6' 0.067(7) 0.039(5) 0.037(4) -0.004(4) -0.007(4) 0.006(4)
C7' 0.034(5) 0.027(4) 0.033(4) -0.005(3) -0.012(3) 0.006(3)
C8' 0.030(4) 0.040(5) 0.030(4) 0.014(3) -0.012(3) -0.015(4)
C11' 0.104(9) 0.022(5) 0.076(7) 0.013(5) -0.059(7) -0.014(6)
C12' 0.077(8) 0.068(7) 0.061(6) 0.033(5) -0.022(5) -0.060(6)
C13' 0.040(5) 0.056(6) 0.052(5) 0.004(4) -0.015(4) -0.009(4)
C14' 0.215(16) 0.050(7) 0.072(7) 0.025(6) -0.066(9) -0.068(9)
C29' 0.064(6) 0.047(6) 0.057(6) -0.002(4) -0.001(5) -0.020(5)
C15 0.033(2) 0.0241(19) 0.045(2) 0.0059(16) -0.0150(17) -0.0082(16)
C16 0.029(2) 0.031(2) 0.046(2) 0.0031(17) -0.0172(17) -0.0009(16)
C17 0.0229(18) 0.030(2) 0.0350(19) -0.0018(15) -0.0114(15) -0.0070(15)
C18 0.0277(19) 0.0217(18) 0.0324(18) -0.0002(14) -0.0113(15) -0.0090(15)
C19 0.0235(18) 0.0222(18) 0.0307(17) -0.0024(14) -0.0104(14) -0.0031(14)
C20 0.0241(19) 0.0284(19) 0.040(2) 0.0012(16) -0.0113(15) -0.0080(15)
C21 0.025(2) 0.041(2) 0.044(2) -0.0023(18) -0.0158(17) -0.0070(18)
C22 0.032(2) 0.026(2) 0.0371(19) -0.0072(16) -0.0160(16) 0.0009(16)
C23 0.032(2) 0.029(2) 0.042(2) -0.0124(17) -0.0133(17) -0.0012(16)
C24 0.036(2) 0.037(2) 0.065(3) -0.008(2) -0.020(2) -0.0036(18)
C25 0.040(2) 0.045(3) 0.064(3) -0.012(2) -0.012(2) -0.014(2)
C26 0.053(3) 0.038(2) 0.061(3) -0.004(2) -0.026(2) -0.002(2)
C27 0.038(2) 0.034(2) 0.062(3) -0.010(2) -0.020(2) -0.0045(18)
C28 0.112(5) 0.029(2) 0.064(3) -0.001(2) -0.021(3) -0.025(3)
N1 0.055(2) 0.0319(19) 0.047(2) -0.0061(15) -0.0122(17) -0.0106(17)
O6 0.0446(16) 0.0351(15) 0.0519(16) -0.0119(13) -0.0181(13) -0.0059(13)
O7 0.0427(17) 0.0500(18) 0.0509(17) -0.0095(14) -0.0022(14) -0.0167(14)
O9 0.0482(18) 0.0298(15) 0.083(2) 0.0265(15) -0.0360(16) -0.0198(13)
O10 0.0347(19) 0.070(2) 0.137(3) 0.009(2) -0.040(2) -0.0105(17)
O11 0.0328(16) 0.0473(18) 0.077(2) 0.0096(15) -0.0196(15) -0.0197(13)
O12 0.0350(16) 0.0375(16) 0.083(2) 0.0005(15) -0.0367(15) -0.0028(13)
O13 0.0574(19) 0.0314(15) 0.0667(19) 0.0142(14) -0.0380(16) -0.0082(14)
O1W 0.074(3) 0.061(2) 0.095(3) -0.026(2) -0.028(2) 0.000(2)

loop_
_atom_type_symbol
_atom_type_description
_atom_type_scat_dispersion_real
_atom_type_scat_dispersion_imag
_atom_type_scat_source
C C 0.0033 0.0016 'International Tables Vol C Tables 4.2.6.8 and 6.1.1.4'
H H 0.0000 0.0000 'International Tables Vol C Tables 4.2.6.8 and 6.1.1.4'
N N 0.0061 0.0033 'International Tables Vol C Tables 4.2.6.8 and 6.1.1.4'
O O 0.0106 0.0060 'International Tables Vol C Tables 4.2.6.8 and 6.1.1.4'
Cd Cd -0.8075 1.2024 'International Tables Vol C Tables 4.2.6.8 and 6.1.1.4'

loop_
_geom_angle_atom_site_label_1
_geom_angle_atom_site_label_2
_geom_angle_atom_site_label_3
_geom_angle
_geom_angle_site_symmetry_1
_geom_angle_site_symmetry_3
O11 Cd1 O12 116.33(11) 2_557 2_657
O11 Cd1 O7 100.44(11) 2_557 2_666
O12 Cd1 O7 92.15(12) 2_657 2_666
O11 Cd1 O6 101.78(11) 2_557 .
O12 Cd1 O6 95.32(11) 2_657 .
O7 Cd1 O6 150.36(10) 2_666 .
O11 Cd1 O13 91.01(10) 2_557 1_564
O12 Cd1 O13 152.55(10) 2_657 1_564
O7 Cd1 O13 79.82(11) 2_666 1_564
O6 Cd1 O13 80.41(11) . 1_564
O11 Cd1 Cd1 157.54(8) 2_557 2_666
O12 Cd1 Cd1 85.63(8) 2_657 2_666
O7 Cd1 Cd1 82.37(7) 2_666 2_666
O6 Cd1 Cd1 69.71(7) . 2_666
O13 Cd1 Cd1 67.38(7) 1_564 2_666
O6 C1 O7 125.1(4) . .
O6 C1 C2 118.7(3) . .
O7 C1 C2 116.1(3) . .
C3 C2 C7 116.5(4) . .
C3 C2 C7' 117.7(4) . .
C7 C2 C7' 41.0(4) . .
C3 C2 C1 117.8(3) . .
C7 C2 C1 121.2(4) . .
C7' C2 C1 120.5(4) . .
C4 C3 C2 124.6(4) . .
C4 C3 H3 117.7 . .
C2 C3 H3 117.7 . .
C3 C4 C5 113.5(5) . .
C3 C4 C5' 112.8(5) . .
C5 C4 C5' 49.6(5) . .
C8' C9 C8 64.5(5) . .
C8' C9 C10 130.2(8) . .
C8 C9 C10 130.8(6) . .
C11' C10 C11 91.4(7) . .
C11' C10 C9 126.7(9) . .
C11 C10 C9 117.0(6) . .
C6 C5 C4 119.9(7) . .
C6 C5 H5 120.0 . .
C4 C5 H5 120.0 . .
C7 C6 C5 122.0(8) . .
C7 C6 H6 119.0 . .
C5 C6 H6 119.0 . .
C6 C7 C2 117.4(6) . .
C6 C7 C8 117.6(7) . .
C2 C7 C8 124.9(6) . .
C9 C8 C13 111.2(7) . .
C9 C8 C7 129.8(7) . .
C13 C8 C7 118.4(7) . .
C10 C11 C12 115.5(6) . .
C10 C11 C14 124.2(7) . .
C12 C11 C14 119.2(7) . .
C13 C12 C11 120.4(8) . .
C13 C12 H12 119.8 . .
C11 C12 H12 119.8 . .
C12 C13 C8 121.6(8) . .
C12 C13 H13 119.2 . .
C8 C13 H13 119.2 . .
O9 C14 C11 109.0(6) . .
O9 C14 H14A 109.9 . .
C11 C14 H14A 109.9 . .
O9 C14 H14B 109.9 . .
C11 C14 H14B 109.9 . .
H14A C14 H14B 108.3 . .
C28 C29 H29A 109.5 . .
C28 C29 H29B 109.5 . .
H29A C29 H29B 109.5 . .
C28 C29 H29C 109.5 . .
H29A C29 H29C 109.5 . .
H29B C29 H29C 109.5 . .
C6' C5' C4 121.5(8) . .
C6' C5' H5' 119.2 . .
C4 C5' H5' 119.2 . .
C5' C6' C7' 120.8(8) . .
C5' C6' H6' 119.6 . .
C7' C6' H6' 119.6 . .
C6' C7' C2 117.5(6) . .
C6' C7' C8' 118.6(7) . .
C2 C7' C8' 122.7(6) . .
C9 C8' C13' 109.3(8) . .
C9 C8' C7' 132.8(7) . .
C13' C8' C7' 117.9(8) . .
C10 C11' C12' 111.5(9) . .
C10 C11' C14' 129.6(13) . .
C12' C11' C14' 118.5(12) . .
C13' C12' C11' 121.8(9) . .
C13' C12' H12' 119.1 . .
C11' C12' H12' 119.1 . .
C12' C13' C8' 118.9(9) . .
C12' C13' H13' 120.6 . .
C8' C13' H13' 120.6 . .
O9 C14' C11' 110.0(8) . .
O9 C14' H14C 109.7 . .
C11' C14' H14C 109.7 . .
O9 C14' H14D 109.7 . .
C11' C14' H14D 109.7 . .
H14C C14' H14D 108.2 . .
C28 C29' H29D 109.5 . .
C28 C29' H29E 109.5 . .
H29D C29' H29E 109.5 . .
C28 C29' H29F 109.5 . .
H29D C29' H29F 109.5 . .
H29E C29' H29F 109.5 . .
C16 C15 O9 118.7(3) . .
C16 C15 C20 120.7(3) . .
O9 C15 C20 120.5(3) . .
C15 C16 C17 120.4(3) . .
C15 C16 H16 119.8 . .
C17 C16 H16 119.8 . .
C18 C17 C16 119.0(3) . .
C18 C17 C21 119.8(3) . .
C16 C17 C21 121.0(3) . .
C17 C18 C19 120.9(3) . .
C17 C18 H18 119.5 . .
C19 C18 H18 119.5 . .
C20 C19 C18 119.6(3) . .
C20 C19 C22 121.9(3) . .
C18 C19 C22 118.4(3) . .
C15 C20 C19 119.3(3) . .
C15 C20 H20 120.4 . .
C19 C20 H20 120.4 . .
O10 C21 O11 123.4(4) . .
O10 C21 C17 120.9(3) . .
O11 C21 C17 115.6(3) . .
O12 C22 O13 126.0(3) . .
O12 C22 C19 117.2(3) . .
O13 C22 C19 116.8(3) . .
C27 C23 C24 117.1(3) . .
C27 C23 C23 121.1(4) . 2_776
C24 C23 C23 121.8(4) . 2_776
C25 C24 C23 120.4(4) . .
C25 C24 H24 119.8 . .
C23 C24 H24 119.8 . .
N1 C25 C24 121.2(4) . .
N1 C25 H25 119.4 . .
C24 C25 H25 119.4 . .
N1 C26 C27 121.5(4) . .
N1 C26 H26 119.3 . .
C27 C26 H26 119.3 . .
C26 C27 C23 120.0(4) . .
C26 C27 H27 120.0 . .
C23 C27 H27 120.0 . .
N1 C28 C29 108.4(5) . .
N1 C28 C29' 106.6(5) . .
C29 C28 C29' 72.0(5) . .
C26 N1 C25 119.8(4) . .
C26 N1 C28 120.2(4) . .
C25 N1 C28 119.8(4) . .
C1 O6 Cd1 138.1(3) . .
C1 O7 Cd1 121.4(2) . 2_666
C14' O9 C15 117.1(5) . .
C14' O9 C14 94.0(7) . .
C15 O9 C14 121.9(4) . .
C21 O11 Cd1 117.5(2) . 2_557
C22 O12 Cd1 119.5(2) . 2_657
C22 O13 Cd1 140.5(2) . 1_546
H1A O1W H1B 117(2) . .

loop_
_geom_bond_atom_site_label_1
_geom_bond_atom_site_label_2
_geom_bond_distance
_geom_bond_site_symmetry_2
Cd1 O11 2.156(3) 2_557
Cd1 O12 2.210(3) 2_657
Cd1 O7 2.244(3) 2_666
Cd1 O6 2.261(3) .
Cd1 O13 2.319(3) 1_564
Cd1 Cd1 3.2728(12) 2_666
C1 O6 1.253(4) .
C1 O7 1.254(4) .
C1 C2 1.487(5) .
C2 C3 1.392(5) .
C2 C7 1.459(8) .
C2 C7' 1.471(8) .
C3 C4 1.366(6) .
C3 H3 0.9300 .
C4 C5 1.448(11) .
C4 C5' 1.490(11) .
C9 C8' 1.151(9) .
C9 C8 1.210(9) .
C9 C10 1.391(7) .
C10 C11' 1.091(12) .
C10 C11 1.329(9) .
C5 C6 1.401(11) .
C5 H5 0.9300 .
C6 C7 1.395(10) .
C6 H6 0.9300 .
C7 C8 1.499(10) .
C8 C13 1.398(11) .
C11 C12 1.388(11) .
C11 C14 1.523(10) .
C12 C13 1.368(11) .
C12 H12 0.9300 .
C13 H13 0.9300 .
C14 O9 1.438(8) .
C14 H14A 0.9700 .
C14 H14B 0.9700 .
C29 C28 1.571(10) .
C29 H29A 0.9600 .
C29 H29B 0.9600 .
C29 H29C 0.9600 .
C5' C6' 1.379(12) .
C5' H5' 0.9300 .
C6' C7' 1.397(11) .
C6' H6' 0.9300 .
C7' C8' 1.527(11) .
C8' C13' 1.400(11) .
C11' C12' 1.397(15) .
C11' C14' 1.490(13) .
C12' C13' 1.386(13) .
C12' H12' 0.9300 .
C13' H13' 0.9300 .
C14' O9 1.373(11) .
C14' H14C 0.9700 .
C14' H14D 0.9700 .
C29' C28 1.604(11) .
C29' H29D 0.9600 .
C29' H29E 0.9600 .
C29' H29F 0.9600 .
C15 C16 1.379(5) .
C15 O9 1.381(4) .
C15 C20 1.388(5) .
C16 C17 1.390(5) .
C16 H16 0.9300 .
C17 C18 1.382(5) .
C17 C21 1.492(5) .
C18 C19 1.393(4) .
C18 H18 0.9300 .
C19 C20 1.392(5) .
C19 C22 1.512(5) .
C20 H20 0.9300 .
C21 O10 1.224(5) .
C21 O11 1.270(4) .
C22 O12 1.246(4) .
C22 O13 1.248(4) .
C23 C27 1.384(5) .
C23 C24 1.386(5) .
C23 C23 1.479(7) 2_776
C24 C25 1.368(5) .
C24 H24 0.9300 .
C25 N1 1.332(5) .
C25 H25 0.9300 .
C26 N1 1.331(5) .
C26 C27 1.370(6) .
C26 H26 0.9300 .
C27 H27 0.9300 .
C28 N1 1.506(5) .
O7 Cd1 2.244(3) 2_666
O11 Cd1 2.156(3) 2_557
O12 Cd1 2.210(3) 2_657
O13 Cd1 2.319(3) 1_546
O1W H1A 0.844(10) .
O1W H1B 0.846(10) .

loop_
_geom_hbond_atom_site_label_D
_geom_hbond_atom_site_label_H
_geom_hbond_atom_site_label_A
_geom_hbond_distance_DH
_geom_hbond_distance_HA
_geom_hbond_distance_DA
_geom_hbond_angle_DHA
_geom_hbond_site_symmetry_A
O1W H1A O1W 0.844(10) 2.517(7) 3.043(7) 121.3(6) 2_656
O1W H1B O10 0.846(10) 2.19(2) 2.980(5) 155(4) 2_557

loop_
_geom_torsion_atom_site_label_1
_geom_torsion_atom_site_label_2
_geom_torsion_atom_site_label_3
_geom_torsion_atom_site_label_4
_geom_torsion
_geom_torsion_site_symmetry_1
_geom_torsion_site_symmetry_4
O6 C1 C2 C3 -129.6(4) . .
O7 C1 C2 C3 47.5(5) . .
O6 C1 C2 C7 75.4(6) . .
O7 C1 C2 C7 -107.5(5) . .
O6 C1 C2 C7' 27.3(6) . .
O7 C1 C2 C7' -155.6(5) . .
C7 C2 C3 C4 -24.9(8) . .
C7' C2 C3 C4 21.4(8) . .
C1 C2 C3 C4 179.0(5) . .
C2 C3 C4 C5 30.0(9) . .
C2 C3 C4 C5' -24.2(9) . .
C8' C9 C10 C11' 17.8(14) . .
C8 C9 C10 C11' 107.0(12) . .
C8' C9 C10 C11 -96.7(11) . .
C8 C9 C10 C11 -7.5(14) . .
C3 C4 C5 C6 -21.3(12) . .
C5' C4 C5 C6 79.4(10) . .
C4 C5 C6 C7 9.5(14) . .
C5 C6 C7 C2 -3.4(13) . .
C5 C6 C7 C8 -178.9(8) . .
C3 C2 C7 C6 9.7(9) . .
C7' C2 C7 C6 -92.9(9) . .
C1 C2 C7 C6 165.0(6) . .
C3 C2 C7 C8 -175.1(6) . .
C7' C2 C7 C8 82.3(8) . .
C1 C2 C7 C8 -19.8(10) . .
C8' C9 C8 C13 142.0(8) . .
C10 C9 C8 C13 19.7(13) . .
C8' C9 C8 C7 -47.1(9) . .
C10 C9 C8 C7 -169.3(8) . .
C6 C7 C8 C9 144.9(9) . .
C2 C7 C8 C9 -30.3(13) . .
C6 C7 C8 C13 -44.7(11) . .
C2 C7 C8 C13 140.1(8) . .
C11' C10 C11 C12 -143.0(9) . .
C9 C10 C11 C12 -9.9(11) . .
C11' C10 C11 C14 49.1(11) . .
C9 C10 C11 C14 -177.8(7) . .
C10 C11 C12 C13 12.3(13) . .
C14 C11 C12 C13 -179.2(8) . .
C11 C12 C13 C8 0.5(14) . .
C9 C8 C13 C12 -15.3(12) . .
C7 C8 C13 C12 172.6(8) . .
C10 C11 C14 O9 -59.7(11) . .
C12 C11 C14 O9 132.8(8) . .
C3 C4 C5' C6' 20.2(12) . .
C5 C4 C5' C6' -81.8(10) . .
C4 C5' C6' C7' -14.4(15) . .
C5' C6' C7' C2 10.0(13) . .
C5' C6' C7' C8' 177.9(9) . .
C3 C2 C7' C6' -12.5(9) . .
C7 C2 C7' C6' 86.9(9) . .
C1 C2 C7' C6' -169.4(6) . .
C3 C2 C7' C8' -179.8(6) . .
C7 C2 C7' C8' -80.4(8) . .
C1 C2 C7' C8' 23.3(9) . .
C8 C9 C8' C13' -133.5(8) . .
C10 C9 C8' C13' -10.5(12) . .
C8 C9 C8' C7' 47.7(9) . .
C10 C9 C8' C7' 170.8(7) . .
C6' C7' C8' C9 -138.2(10) . .
C2 C7' C8' C9 29.0(14) . .
C6' C7' C8' C13' 43.1(11) . .
C2 C7' C8' C13' -149.7(8) . .
C11 C10 C11' C12' 113.4(9) . .
C9 C10 C11' C12' -12.5(14) . .
C11 C10 C11' C14' -59.2(13) . .
C9 C10 C11' C14' 174.9(8) . .
C10 C11' C12' C13' 5.8(15) . .
C14' C11' C12' C13' 179.3(9) . .
C11' C12' C13' C8' -1.2(15) . .
C9 C8' C13' C12' 3.4(12) . .
C7' C8' C13' C12' -177.7(8) . .
C10 C11' C14' O9 80.2(16) . .
C12' C11' C14' O9 -92.0(14) . .
O9 C15 C16 C17 -177.8(3) . .
C20 C15 C16 C17 -0.9(6) . .
C15 C16 C17 C18 1.0(6) . .
C15 C16 C17 C21 177.5(4) . .
C16 C17 C18 C19 -0.1(5) . .
C21 C17 C18 C19 -176.6(3) . .
C17 C18 C19 C20 -1.0(5) . .
C17 C18 C19 C22 175.1(3) . .
C16 C15 C20 C19 -0.2(6) . .
O9 C15 C20 C19 176.7(3) . .
C18 C19 C20 C15 1.1(5) . .
C22 C19 C20 C15 -174.8(3) . .
C18 C17 C21 O10 167.1(4) . .
C16 C17 C21 O10 -9.3(6) . .
C18 C17 C21 O11 -9.7(5) . .
C16 C17 C21 O11 173.9(4) . .
C20 C19 C22 O12 -0.6(5) . .
C18 C19 C22 O12 -176.5(3) . .
C20 C19 C22 O13 177.9(3) . .
C18 C19 C22 O13 2.0(5) . .
C27 C23 C24 C25 -3.3(6) . .
C23 C23 C24 C25 176.5(4) 2_776 .
C23 C24 C25 N1 1.3(7) . .
N1 C26 C27 C23 0.2(7) . .
C24 C23 C27 C26 2.6(6) . .
C23 C23 C27 C26 -177.2(4) 2_776 .
C27 C26 N1 C25 -2.4(6) . .
C27 C26 N1 C28 173.4(4) . .
C24 C25 N1 C26 1.7(6) . .
C24 C25 N1 C28 -174.1(4) . .
C29 C28 N1 C26 125.0(6) . .
C29' C28 N1 C26 49.0(6) . .
C29 C28 N1 C25 -59.2(6) . .
C29' C28 N1 C25 -135.2(5) . .
O7 C1 O6 Cd1 19.8(6) . .
C2 C1 O6 Cd1 -163.4(3) . .
O11 Cd1 O6 C1 -178.9(3) 2_557 .
O12 Cd1 O6 C1 62.8(3) 2_657 .
O7 Cd1 O6 C1 -41.1(4) 2_666 .
O13 Cd1 O6 C1 -89.8(3) 1_564 .
Cd1 Cd1 O6 C1 -20.5(3) 2_666 .
O6 C1 O7 Cd1 1.0(5) . 2_666
C2 C1 O7 Cd1 -175.8(2) . 2_666
C11' C14' O9 C15 172.1(9) . .
C11' C14' O9 C14 -58.7(12) . .
C16 C15 O9 C14' -52.1(9) . .
C20 C15 O9 C14' 131.0(9) . .
C16 C15 O9 C14 -166.5(6) . .
C20 C15 O9 C14 16.6(7) . .
C11 C14 O9 C14' 55.2(9) . .
C11 C14 O9 C15 -179.1(5) . .
O10 C21 O11 Cd1 -0.1(6) . 2_557
C17 C21 O11 Cd1 176.6(2) . 2_557
O13 C22 O12 Cd1 -1.1(5) . 2_657
C19 C22 O12 Cd1 177.3(2) . 2_657
O12 C22 O13 Cd1 12.3(7) . 1_546
C19 C22 O13 Cd1 -166.0(3) . 1_546
